data_4307334
loop_
_publ_author_name
'A. Miyazaki'
'H. Yamazaki'
'M. Aimatsu'
'T. Enoki'
'R. Watanabe'
'E. Ogura'
'Y. Kuwatani'
'M. Iyoda'

_publ_section_title
;
Crystal Structure and Physical Properties of Conducting Molecular
Antiferromagnets with a Halogen-Substituted Donor: (EDO-TTFBr2)2FeX4 (X =
Cl, Br)
;
_journal_name_full 'Inorganic Chemistry'
_journal_page_first 3353
_journal_page_last 3366
_journal_paper_doi 10.1021/ic061871y
_journal_volume 46
_journal_year 2007
_chemical_formula_sum 'C8 H4 Br4 Fe0.5 O2 S4'
_chemical_formula_weight 607.92
_chemical_name_systematic
; 
 ? 
;
_space_group_IT_number 60
_symmetry_cell_setting orthorhombic
_symmetry_space_group_name_Hall '-P 2a 2n'
_symmetry_space_group_name_H-M 'P n c a'
_atom_sites_solution_hydrogens geom
_atom_sites_solution_primary direct
_atom_sites_solution_secondary difmap
_audit_creation_method SHELXL-97
_cell_angle_alpha 90.00
_cell_angle_beta 90.00
_cell_angle_gamma 90.00
_cell_formula_units_Z 8
_cell_length_a 12.587(4)
_cell_length_b 34.246(9)
_cell_length_c 6.952(2)
_cell_measurement_temperature 293(2)
_cell_volume 2996.7(15)
_computing_structure_refinement 'SHELXL-97 (Sheldrick, 1997)'
_computing_structure_solution 'SHELXS-97 (Sheldrick, 1990)'
_diffrn_ambient_temperature 293(2)
_diffrn_measured_fraction_theta_full 0.999
_diffrn_measured_fraction_theta_max 0.999
_diffrn_radiation_monochromator graphite
_diffrn_radiation_source 'fine-focus sealed tube'
_diffrn_radiation_type MoK\a
_diffrn_radiation_wavelength 0.71069
_diffrn_reflns_av_R_equivalents 0.1159
_diffrn_reflns_av_sigmaI/netI 0.1977
_diffrn_reflns_limit_h_max 14
_diffrn_reflns_limit_h_min -5
_diffrn_reflns_limit_k_max 40
_diffrn_reflns_limit_k_min -1
_diffrn_reflns_limit_l_max 8
_diffrn_reflns_limit_l_min -5
_diffrn_reflns_number 2783
_diffrn_reflns_theta_full 24.71
_diffrn_reflns_theta_max 24.71
_diffrn_reflns_theta_min 2.99
_exptl_absorpt_coefficient_mu 11.755
_exptl_crystal_density_diffrn 2.695
_exptl_crystal_density_method 'not measured'
_exptl_crystal_F_000 2280
_refine_diff_density_max 1.771
_refine_diff_density_min -1.453
_refine_diff_density_rms 0.291
_refine_ls_extinction_method none
_refine_ls_goodness_of_fit_ref 1.083
_refine_ls_hydrogen_treatment mixed
_refine_ls_matrix_type full
_refine_ls_number_parameters 118
_refine_ls_number_reflns 2553
_refine_ls_number_restraints 0
_refine_ls_restrained_S_all 1.083
_refine_ls_R_factor_all 0.2760
_refine_ls_R_factor_gt 0.0866
_refine_ls_shift/su_max 0.472
_refine_ls_shift/su_mean 0.104
_refine_ls_structure_factor_coef Fsqd
_refine_ls_weighting_details 'calc w=1/[\s^2^(Fo^2^)+(0.1000P)^2^+0.0000P] where P=(Fo^2^+2Fc^2^)/3'
_refine_ls_weighting_scheme calc
_refine_ls_wR_factor_gt 0.2170
_refine_ls_wR_factor_ref 0.2619
_reflns_number_gt 926
_reflns_number_total 2553
_reflns_threshold_expression >2sigma(I)
_cod_data_source_file ic061871ysi20060929_013911.cif
_cod_data_source_block edofebr4
_cod_original_cell_volume 2996.6(16)
_cod_original_formula_sum 'C8 H4 Br4 Fe0.50 O2 S4'
_cod_database_code 4307334

loop_
_symmetry_equiv_pos_as_xyz
'x, y, z'
'-x+1/2, -y, z'
'-x, y+1/2, -z+1/2'
'x+1/2, -y+1/2, -z+1/2'
'-x, -y, -z'
'x-1/2, y, -z'
'x, -y-1/2, z-1/2'
'-x-1/2, y-1/2, z-1/2'

loop_
_atom_site_label
_atom_site_type_symbol
_atom_site_fract_x
_atom_site_fract_y
_atom_site_fract_z
_atom_site_U_iso_or_equiv
_atom_site_adp_type
_atom_site_occupancy
_atom_site_symmetry_multiplicity
_atom_site_calc_flag
_atom_site_refinement_flags
_atom_site_disorder_assembly
_atom_site_disorder_group
Fe1 Fe 0.2500 0.0000 0.0555(8) 0.0646(16) Uani 1 2 d S . .
Br3 Br 0.1497(4) 0.03805(11) -0.1387(6) 0.1223(16) Uani 1 1 d . . .
Br4 Br 0.1488(3) -0.03742(11) 0.2581(5) 0.1149(16) Uani 1 1 d . . .
Br1 Br -0.14341(16) 0.36277(6) 0.3019(3) 0.0377(6) Uani 1 1 d . . .
Br2 Br 0.13152(16) 0.36244(7) 0.3128(3) 0.0396(7) Uani 1 1 d . . .
S1 S -0.1232(4) 0.27607(16) 0.3152(9) 0.0344(15) Uani 1 1 d . . .
S2 S 0.1096(4) 0.27527(16) 0.3213(9) 0.0341(15) Uani 1 1 d . . .
S3 S -0.1228(4) 0.18429(16) 0.3126(8) 0.0317(14) Uani 1 1 d . . .
S4 S 0.1106(4) 0.18470(16) 0.3186(9) 0.0376(15) Uani 1 1 d . . .
O1 O -0.1192(10) 0.1104(4) 0.3015(18) 0.029(3) Uiso 1 1 d . . .
O2 O 0.1101(10) 0.1105(4) 0.3212(18) 0.030(3) Uiso 1 1 d . . .
C1 C -0.0531(15) 0.3168(6) 0.315(3) 0.023(4) Uiso 1 1 d . . .
C2 C 0.0485(15) 0.3184(6) 0.322(3) 0.030(5) Uiso 1 1 d . . .
C3 C -0.0043(15) 0.2498(5) 0.310(3) 0.031(4) Uiso 1 1 d . . .
C4 C -0.0082(14) 0.2094(4) 0.319(3) 0.020(4) Uiso 1 1 d . . .
C5 C -0.0587(17) 0.1382(7) 0.309(3) 0.042(5) Uiso 1 1 d . . .
C6 C 0.0451(14) 0.1401(6) 0.305(3) 0.027(4) Uiso 1 1 d . . .
C7 C -0.0545(16) 0.0718(6) 0.261(3) 0.038(6) Uiso 1 1 d . . .
H7A H -0.0940 0.0488 0.2997 0.046 Uiso 1 1 calc R . .
H7B H -0.0359 0.0695 0.1257 0.046 Uiso 1 1 calc R . .
C8 C 0.0387(16) 0.0774(6) 0.379(3) 0.047(6) Uiso 1 1 d . . .
H8A H 0.0799 0.0534 0.3770 0.056 Uiso 1 1 calc R . .
H8B H 0.0158 0.0817 0.5103 0.056 Uiso 1 1 calc R . .

loop_
_atom_site_aniso_label
_atom_site_aniso_U_11
_atom_site_aniso_U_22
_atom_site_aniso_U_33
_atom_site_aniso_U_23
_atom_site_aniso_U_13
_atom_site_aniso_U_12
Fe1 0.094(4) 0.029(2) 0.071(4) 0.000 0.000 0.001(3)
Br3 0.163(4) 0.078(3) 0.126(3) 0.021(2) -0.016(3) 0.042(3)
Br4 0.157(4) 0.084(3) 0.104(3) 0.005(2) 0.021(3) -0.035(2)
Br1 0.0434(14) 0.0237(14) 0.0461(13) 0.0030(10) -0.0012(12) -0.0005(10)
Br2 0.0475(14) 0.0261(15) 0.0453(14) 0.0033(11) -0.0079(11) -0.0081(11)
S1 0.027(3) 0.026(4) 0.049(4) -0.020(3) -0.008(3) -0.001(2)
S2 0.033(3) 0.025(4) 0.044(4) 0.010(3) -0.006(3) -0.007(2)
S3 0.030(3) 0.030(4) 0.036(3) 0.002(3) 0.002(2) -0.006(2)
S4 0.040(3) 0.024(4) 0.049(4) 0.008(3) -0.009(3) -0.008(2)

loop_
_atom_type_symbol
_atom_type_description
_atom_type_scat_dispersion_real
_atom_type_scat_dispersion_imag
_atom_type_scat_source
C C 0.0033 0.0016 'International Tables Vol C Tables 4.2.6.8 and 6.1.1.4'
H H 0.0000 0.0000 'International Tables Vol C Tables 4.2.6.8 and 6.1.1.4'
O O 0.0106 0.0060 'International Tables Vol C Tables 4.2.6.8 and 6.1.1.4'
S S 0.1246 0.1234 'International Tables Vol C Tables 4.2.6.8 and 6.1.1.4'
Br Br -0.2901 2.4595 'International Tables Vol C Tables 4.2.6.8 and 6.1.1.4'
Fe Fe 0.3463 0.8444 'International Tables Vol C Tables 4.2.6.8 and 6.1.1.4'

loop_
_geom_angle_atom_site_label_1
_geom_angle_atom_site_label_2
_geom_angle_atom_site_label_3
_geom_angle
_geom_angle_site_symmetry_1
_geom_angle_site_symmetry_3
_geom_angle_publ_flag
Br3 Fe1 Br3 106.7(3) . 2 ?
Br3 Fe1 Br4 112.27(16) . . ?
Br3 Fe1 Br4 110.80(15) 2 . ?
Br3 Fe1 Br4 110.80(15) . 2 ?
Br3 Fe1 Br4 112.28(16) 2 2 ?
Br4 Fe1 Br4 104.1(3) . 2 ?
C1 S1 C3 88.7(9) . . ?
C2 S2 C3 93.8(9) . . ?
C4 S3 C5 93.8(9) . . ?
C6 S4 C4 91.2(8) . . ?
C5 O1 C7 109.9(16) . . ?
C6 O2 C8 103.5(15) . . ?
C2 C1 S1 124.8(19) . . ?
C2 C1 Br1 123.4(18) . . ?
S1 C1 Br1 111.8(10) . . ?
C1 C2 S2 114.9(19) . . ?
C1 C2 Br2 127.1(19) . . ?
S2 C2 Br2 117.7(11) . . ?
C4 C3 S2 123.1(15) . . ?
C4 C3 S1 118.9(14) . . ?
S2 C3 S1 117.5(10) . . ?
C3 C4 S3 122.7(14) . . ?
C3 C4 S4 117.4(14) . . ?
S3 C4 S4 119.6(9) . . ?
O1 C5 C6 131(2) . . ?
O1 C5 S3 114.3(17) . . ?
C6 C5 S3 114.3(19) . . ?
O2 C6 C5 126(2) . . ?
O2 C6 S4 112.3(13) . . ?
C5 C6 S4 121.0(19) . . ?
C8 C7 O1 101.9(16) . . ?
C7 C8 O2 115.7(18) . . ?

loop_
_geom_bond_atom_site_label_1
_geom_bond_atom_site_label_2
_geom_bond_distance
_geom_bond_site_symmetry_2
_geom_bond_publ_flag
Fe1 Br3 2.261(5) . ?
Fe1 Br3 2.261(5) 2 ?
Fe1 Br4 2.291(5) . ?
Fe1 Br4 2.291(5) 2 ?
Br1 C1 1.944(19) . ?
Br2 C2 1.84(2) . ?
S1 C1 1.650(19) . ?
S1 C3 1.747(19) . ?
S2 C2 1.67(2) . ?
S2 C3 1.681(19) . ?
S3 C4 1.681(17) . ?
S3 C5 1.77(2) . ?
S4 C6 1.739(19) . ?
S4 C4 1.719(18) . ?
O1 C5 1.22(2) . ?
O1 C7 1.58(2) . ?
O2 C6 1.31(2) . ?
O2 C8 1.50(2) . ?
C1 C2 1.28(2) . ?
C3 C4 1.38(2) . ?
C5 C6 1.31(3) . ?
C7 C8 1.44(3) . ?
